data_2227411
loop_
_publ_author_name
'Ma, Yajun'
'Liu, Buming'
'Xue, Chenghu'

_publ_section_title
;
 4-Phenyl-2,6-bis(4-tolyl)pyridine
;
_journal_coeditor_code FB2207
_journal_issue 9
_journal_name_full 'Acta Crystallographica Section E'
_journal_page_first o2322
_journal_paper_doi 10.1107/S1600536810031764
_journal_volume 66
_journal_year 2010
_chemical_formula_iupac 'C25 H21 N'
_chemical_formula_moiety 'C25 H21 N'
_chemical_formula_sum 'C25 H21 N'
_chemical_formula_weight 335.43
_chemical_name_systematic
;
4-Phenyl-2,6-bis(4-tolyl)pyridine
;
_space_group_IT_number 54
_symmetry_cell_setting orthorhombic
_symmetry_space_group_name_Hall '-P 2a 2ac'
_symmetry_space_group_name_H-M 'P c c a'
_atom_sites_solution_hydrogens difmap
_atom_sites_solution_primary direct
_atom_sites_solution_secondary difmap
_audit_creation_method SHELXL-97
_cell_angle_alpha 90.00
_cell_angle_beta 90.00
_cell_angle_gamma 90.00
_cell_formula_units_Z 4
_cell_length_a 21.234(3)
_cell_length_b 12.0489(15)
_cell_length_c 7.3601(10)
_cell_measurement_reflns_used 1019
_cell_measurement_temperature 295(2)
_cell_measurement_theta_max 23.32
_cell_measurement_theta_min 2.56
_cell_volume 1883.1(4)
_computing_cell_refinement 'SAINT (Bruker, 2002)'
_computing_data_collection 'SMART (Bruker, 2002)'
_computing_data_reduction 'SAINT (Bruker, 2002)'
_computing_molecular_graphics 'SHELXTL (Sheldrick, 2008)'
_computing_publication_material 'SHELXTL (Sheldrick, 2008) and PLATON (Spek, 2009)'
_computing_structure_refinement 'SHELXL97 (Sheldrick, 2008)'
_computing_structure_solution 'SHELXS97 (Sheldrick, 2008)'
_diffrn_ambient_temperature 295(2)
_diffrn_measured_fraction_theta_full 0.987
_diffrn_measured_fraction_theta_max 0.987
_diffrn_measurement_device_type
;
Bruker SMART APEX area-detector diffractometer
;
_diffrn_measurement_method '\f and \w scans'
_diffrn_radiation_monochromator graphite
_diffrn_radiation_source 'fine-focus sealed tube'
_diffrn_radiation_type MoK\a
_diffrn_radiation_wavelength 0.71073
_diffrn_reflns_av_R_equivalents 0.0304
_diffrn_reflns_av_sigmaI/netI 0.0315
_diffrn_reflns_limit_h_max 26
_diffrn_reflns_limit_h_min -26
_diffrn_reflns_limit_k_max 12
_diffrn_reflns_limit_k_min -14
_diffrn_reflns_limit_l_max 2
_diffrn_reflns_limit_l_min -9
_diffrn_reflns_number 6295
_diffrn_reflns_theta_full 26.00
_diffrn_reflns_theta_max 26.00
_diffrn_reflns_theta_min 2.56
_diffrn_standards_number 0
_exptl_absorpt_coefficient_mu 0.068
_exptl_absorpt_correction_T_max 0.9905
_exptl_absorpt_correction_T_min 0.9839
_exptl_absorpt_correction_type multi-scan
_exptl_absorpt_process_details '(SADABS; Sheldrick, 1996)'
_exptl_crystal_colour colourless
_exptl_crystal_density_diffrn 1.183
_exptl_crystal_density_method 'not measured'
_exptl_crystal_description prism
_exptl_crystal_F_000 712
_exptl_crystal_size_max 0.24
_exptl_crystal_size_mid 0.16
_exptl_crystal_size_min 0.14
_refine_diff_density_max 0.131
_refine_diff_density_min -0.115
_refine_ls_extinction_method none
_refine_ls_goodness_of_fit_ref 1.021
_refine_ls_hydrogen_treatment constr
_refine_ls_matrix_type full
_refine_ls_number_constraints 41
_refine_ls_number_parameters 121
_refine_ls_number_reflns 1833
_refine_ls_number_restraints 0
_refine_ls_restrained_S_all 1.021
_refine_ls_R_factor_all 0.0931
_refine_ls_R_factor_gt 0.0580
_refine_ls_shift/su_max 0.000
_refine_ls_shift/su_mean 0.000
_refine_ls_structure_factor_coef Fsqd
_refine_ls_weighting_details 'calc w=1/[\s^2^(Fo^2^)+(0.0910P)^2^+0.1078P] where P=(Fo^2^+2Fc^2^)/3'
_refine_ls_weighting_scheme calc
_refine_ls_wR_factor_gt 0.1513
_refine_ls_wR_factor_ref 0.1785
_reflns_number_gt 1130
_reflns_number_total 1833
_reflns_threshold_expression I>2sigma(I)
_cod_data_source_file fb2207.cif
_cod_data_source_block I
_cod_database_code 2227411
_cod_database_fobs_code 2227411

loop_
_symmetry_equiv_pos_as_xyz
'x, y, z'
'-x+1/2, -y, z'
'x+1/2, -y, -z+1/2'
'-x, y, -z+1/2'
'-x, -y, -z'
'x-1/2, y, -z'
'-x-1/2, y, z-1/2'
'x, -y, z-1/2'

loop_
_atom_site_type_symbol
_atom_site_label
_atom_site_fract_x
_atom_site_fract_y
_atom_site_fract_z
_atom_site_U_iso_or_equiv
_atom_site_adp_type
_atom_site_calc_flag
_atom_site_refinement_flags
_atom_site_occupancy
_atom_site_disorder_assembly
_atom_site_disorder_group
N N1 0.0000 0.63606(17) 0.2500 0.0650(6) Uani d S 1 . .
C C1 0.28100(10) 0.8434(2) 0.3583(5) 0.1274(12) Uani d . 1 . .
H H1A 0.3171 0.7958 0.3474 0.191 Uiso calc R 1 . .
H H1B 0.2811 0.8780 0.4758 0.191 Uiso calc R 1 . .
H H1C 0.2826 0.8994 0.2657 0.191 Uiso calc R 1 . .
C C2 0.22150(10) 0.7754(2) 0.3362(4) 0.0965(8) Uani d . 1 . .
C C3 0.16260(9) 0.81731(18) 0.3759(4) 0.0895(8) Uani d . 1 . .
H H3 0.1591 0.8899 0.4179 0.107 Uiso calc R 1 . .
C C4 0.10883(9) 0.75416(17) 0.3549(3) 0.0778(6) Uani d . 1 . .
H H4 0.0699 0.7847 0.3836 0.093 Uiso calc R 1 . .
C C5 0.11203(8) 0.64629(16) 0.2921(3) 0.0686(6) Uani d . 1 . .
C C6 0.17095(9) 0.6050(2) 0.2485(4) 0.0993(9) Uani d . 1 . .
H H6 0.1747 0.5331 0.2036 0.119 Uiso calc R 1 . .
C C7 0.22435(10) 0.6695(2) 0.2710(5) 0.1153(11) Uani d . 1 . .
H H7 0.2634 0.6397 0.2407 0.138 Uiso calc R 1 . .
C C8 0.05366(8) 0.57880(17) 0.2701(2) 0.0637(5) Uani d . 1 . .
C C9 0.05510(8) 0.46379(17) 0.2715(2) 0.0670(6) Uani d . 1 . .
H H9 0.0932 0.4270 0.2870 0.080 Uiso calc R 1 . .
C C10 0.0000 0.4032(2) 0.2500 0.0640(7) Uani d S 1 . .
C C11 0.0000 0.2803(2) 0.2500 0.0657(7) Uani d S 1 . .
C C12 0.04268(9) 0.22100(17) 0.3546(3) 0.0748(6) Uani d . 1 . .
H H12 0.0718 0.2590 0.4257 0.090 Uiso calc R 1 . .
C C13 0.04258(10) 0.10657(18) 0.3546(3) 0.0882(7) Uani d . 1 . .
H H13 0.0715 0.0682 0.4257 0.106 Uiso calc R 1 . .
C C14 0.0000 0.0489(3) 0.2500 0.0930(10) Uani d S 1 . .
H H14 0.0000 -0.0283 0.2500 0.112 Uiso calc SR 1 . .

loop_
_atom_site_aniso_label
_atom_site_aniso_U_11
_atom_site_aniso_U_22
_atom_site_aniso_U_33
_atom_site_aniso_U_12
_atom_site_aniso_U_13
_atom_site_aniso_U_23
N1 0.0574(12) 0.0664(14) 0.0710(15) 0.000 -0.0003(10) 0.000
C1 0.0739(15) 0.116(2) 0.193(4) -0.0204(13) -0.0066(18) -0.0032(19)
C2 0.0660(14) 0.0832(17) 0.140(2) -0.0064(12) -0.0059(13) 0.0046(15)
C3 0.0723(15) 0.0760(14) 0.120(2) -0.0075(11) 0.0012(12) -0.0090(13)
C4 0.0614(12) 0.0758(14) 0.0961(15) 0.0008(10) 0.0040(10) -0.0063(12)
C5 0.0567(11) 0.0685(12) 0.0805(13) 0.0009(9) -0.0014(9) 0.0057(10)
C6 0.0675(14) 0.0712(14) 0.159(3) 0.0068(11) 0.0054(13) -0.0035(15)
C7 0.0545(13) 0.0880(18) 0.203(3) 0.0053(11) 0.0060(15) 0.0033(18)
C8 0.0615(11) 0.0672(13) 0.0624(12) 0.0011(9) 0.0022(8) 0.0008(9)
C9 0.0631(12) 0.0688(13) 0.0692(12) 0.0039(8) -0.0005(8) 0.0019(10)
C10 0.0687(16) 0.0654(17) 0.0578(16) 0.000 0.0033(12) 0.000
C11 0.0651(16) 0.0657(17) 0.0664(17) 0.000 0.0108(12) 0.000
C12 0.0748(13) 0.0701(13) 0.0795(14) 0.0034(10) 0.0063(10) 0.0007(11)
C13 0.0885(15) 0.0759(15) 0.1001(19) 0.0089(12) 0.0109(12) 0.0086(13)
C14 0.105(2) 0.0607(18) 0.114(3) 0.000 0.025(2) 0.000

loop_
_atom_type_symbol
_atom_type_description
_atom_type_scat_dispersion_real
_atom_type_scat_dispersion_imag
_atom_type_scat_source
C C 0.0033 0.0016 'International Tables Vol C Tables 4.2.6.8 and 6.1.1.4'
H H 0.0000 0.0000 'International Tables Vol C Tables 4.2.6.8 and 6.1.1.4'
N N 0.0061 0.0033 'International Tables Vol C Tables 4.2.6.8 and 6.1.1.4'

loop_
_geom_angle_atom_site_label_1
_geom_angle_atom_site_label_2
_geom_angle_atom_site_label_3
_geom_angle_site_symmetry_1
_geom_angle_site_symmetry_3
_geom_angle
_geom_angle_publ_flag
C8 N1 C8 . 4 118.0(2) ?
C2 C1 H1A . . 109.5 ?
C2 C1 H1B . . 109.5 ?
H1A C1 H1B . . 109.5 ?
C2 C1 H1C . . 109.5 ?
H1A C1 H1C . . 109.5 ?
H1B C1 H1C . . 109.5 ?
C7 C2 C3 . . 117.2(2) ?
C7 C2 C1 . . 120.4(2) ?
C3 C2 C1 . . 122.3(2) ?
C2 C3 C4 . . 121.6(2) ?
C2 C3 H3 . . 119.2 ?
C4 C3 H3 . . 119.2 ?
C3 C4 C5 . . 121.02(19) ?
C3 C4 H4 . . 119.5 ?
C5 C4 H4 . . 119.5 ?
C4 C5 C6 . . 117.42(19) ?
C4 C5 C8 . . 120.58(17) ?
C6 C5 C8 . . 122.0(2) ?
C5 C6 C7 . . 120.7(2) ?
C5 C6 H6 . . 119.6 ?
C7 C6 H6 . . 119.6 ?
C2 C7 C6 . . 122.0(2) ?
C2 C7 H7 . . 119.0 ?
C6 C7 H7 . . 119.0 ?
N1 C8 C9 . . 122.30(17) ?
N1 C8 C5 . . 115.96(18) ?
C9 C8 C5 . . 121.73(16) ?
C8 C9 C10 . . 120.43(18) ?
C8 C9 H9 . . 119.8 ?
C10 C9 H9 . . 119.8 ?
C9 C10 C9 . 4 116.5(2) ?
C9 C10 C11 . . 121.74(12) ?
C9 C10 C11 4 . 121.74(12) ?
C12 C11 C12 . 4 118.0(3) ?
C12 C11 C10 . . 121.01(13) ?
C12 C11 C10 4 . 121.01(13) ?
C13 C12 C11 . . 120.9(2) ?
C13 C12 H12 . . 119.5 ?
C11 C12 H12 . . 119.5 ?
C14 C13 C12 . . 120.4(2) ?
C14 C13 H13 . . 119.8 ?
C12 C13 H13 . . 119.8 ?
C13 C14 C13 . 4 119.3(3) ?
C13 C14 H14 . . 120.4 ?
C13 C14 H14 4 . 120.4 ?

loop_
_geom_bond_atom_site_label_1
_geom_bond_atom_site_label_2
_geom_bond_site_symmetry_2
_geom_bond_distance
_geom_bond_publ_flag
N1 C8 . 1.340(2) ?
N1 C8 4 1.340(2) ?
C1 C2 . 1.515(3) ?
C1 H1A . 0.9600 ?
C1 H1B . 0.9600 ?
C1 H1C . 0.9600 ?
C2 C7 . 1.365(3) ?
C2 C3 . 1.380(3) ?
C3 C4 . 1.381(3) ?
C3 H3 . 0.9300 ?
C4 C5 . 1.381(3) ?
C4 H4 . 0.9300 ?
C5 C6 . 1.384(3) ?
C5 C8 . 1.491(2) ?
C6 C7 . 1.384(3) ?
C6 H6 . 0.9300 ?
C7 H7 . 0.9300 ?
C8 C9 . 1.386(3) ?
C9 C10 . 1.388(2) ?
C9 H9 . 0.9300 ?
C10 C9 4 1.388(2) ?
C10 C11 . 1.480(4) ?
C11 C12 . 1.387(2) ?
C11 C12 4 1.387(2) ?
C12 C13 . 1.379(3) ?
C12 H12 . 0.9300 ?
C13 C14 . 1.376(3) ?
C13 H13 . 0.9300 ?
C14 C13 4 1.376(3) ?
C14 H14 . 0.9300 ?

loop_
_geom_torsion_atom_site_label_1
_geom_torsion_atom_site_label_2
_geom_torsion_atom_site_label_3
_geom_torsion_atom_site_label_4
_geom_torsion_site_symmetry_1
_geom_torsion_site_symmetry_2
_geom_torsion_site_symmetry_3
_geom_torsion_site_symmetry_4
_geom_torsion
_geom_torsion_publ_flag
C7 C2 C3 C4 . . . . 1.5(4) ?
C1 C2 C3 C4 . . . . 180.0(2) ?
C2 C3 C4 C5 . . . . -0.4(4) ?
C3 C4 C5 C6 . . . . -1.0(3) ?
C3 C4 C5 C8 . . . . 179.96(19) ?
C4 C5 C6 C7 . . . . 1.2(4) ?
C8 C5 C6 C7 . . . . -179.8(2) ?
C3 C2 C7 C6 . . . . -1.3(4) ?
C1 C2 C7 C6 . . . . -179.8(3) ?
C5 C6 C7 C2 . . . . 0.0(5) ?
C8 N1 C8 C9 4 . . . -0.33(12) ?
C8 N1 C8 C5 4 . . . -179.93(18) ?
C4 C5 C8 N1 . . . . 23.1(3) ?
C6 C5 C8 N1 . . . . -155.9(2) ?
C4 C5 C8 C9 . . . . -156.5(2) ?
C6 C5 C8 C9 . . . . 24.5(3) ?
N1 C8 C9 C10 . . . . 0.7(2) ?
C5 C8 C9 C10 . . . . -179.76(15) ?
C8 C9 C10 C9 . . . 4 -0.31(12) ?
C8 C9 C10 C11 . . . . 179.69(12) ?
C9 C10 C11 C12 . . . . 32.62(13) ?
C9 C10 C11 C12 4 . . . -147.38(13) ?
C9 C10 C11 C12 . . . 4 -147.38(13) ?
C9 C10 C11 C12 4 . . 4 32.62(12) ?
C12 C11 C12 C13 4 . . . -0.07(14) ?
C10 C11 C12 C13 . . . . 179.93(14) ?
C11 C12 C13 C14 . . . . 0.1(3) ?
C12 C13 C14 C13 . . . 4 -0.07(14) ?
